data_7053411
loop_
_publ_author_name
'Starosta, Rados\/law'
'Florek, Magdalena'
'Kr\'ol, Jaros\/law'
'Puchalska, Ma\/lgorzata'
'Kochel, Andrzej'

_publ_section_title
;
 Copper(i) iodide complexes containing new aliphatic aminophosphine
 ligands and diimines---luminescent properties and antibacterial activity
;
_journal_issue 7
_journal_name_full 'New Journal of Chemistry'
_journal_page_first 1441
_journal_paper_doi 10.1039/b9nj00636b
_journal_volume 34
_journal_year 2010
_chemical_formula_moiety 'C21 H45 N6 P'
_chemical_formula_sum 'C21 H45 N6 P'
_chemical_formula_weight 412.60
_chemical_name_common tris((4-ethylpiperazin-1-yl)methyl)phosphine
_chemical_name_systematic tris((4-ethylpiperazin-1-yl)methyl)phosphine
_space_group_IT_number 161
_symmetry_cell_setting trigonal
_symmetry_space_group_name_Hall 'R 3 -2"c'
_symmetry_space_group_name_H-M 'R 3 c :H'
_atom_sites_solution_hydrogens geom
_atom_sites_solution_primary direct
_atom_sites_solution_secondary difmap
_audit_creation_method SHELXL-97
_cell_angle_alpha 90.00
_cell_angle_beta 90.00
_cell_angle_gamma 120.00
_cell_formula_units_Z 6
_cell_length_a 20.691(4)
_cell_length_b 20.691(3)
_cell_length_c 9.996(5)
_cell_measurement_reflns_used 691
_cell_measurement_temperature 100(2)
_cell_measurement_theta_max 25.13
_cell_measurement_theta_min 3.41
_cell_volume 3706(2)
_computing_cell_refinement 'CrysAlis RED (Oxford Diffraction, date)'
_computing_data_collection 'CrysAlis CCD (Oxford Diffraction, date)'
_computing_data_reduction 'CrysAlis RED '
_computing_molecular_graphics 'SHELXTL (Bruker, 1999)'
_computing_publication_material SHELXL-97
_computing_structure_refinement 'SHELXL-97 (Sheldrick, 1997)'
_computing_structure_solution 'SHELXS-97 (Sheldrick, 1997)'
_diffrn_ambient_temperature 100(2)
_diffrn_measured_fraction_theta_full 0.999
_diffrn_measured_fraction_theta_max 0.999
_diffrn_measurement_device_type KM4-CCD
_diffrn_measurement_method /w
_diffrn_radiation_monochromator graphite
_diffrn_radiation_source 'fine-focus sealed tube'
_diffrn_radiation_type MoK\a
_diffrn_radiation_wavelength 0.71073
_diffrn_reflns_av_R_equivalents 0.0397
_diffrn_reflns_av_sigmaI/netI 0.0244
_diffrn_reflns_limit_h_max 24
_diffrn_reflns_limit_h_min -24
_diffrn_reflns_limit_k_max 24
_diffrn_reflns_limit_k_min -24
_diffrn_reflns_limit_l_max 10
_diffrn_reflns_limit_l_min -11
_diffrn_reflns_number 9762
_diffrn_reflns_theta_full 25.00
_diffrn_reflns_theta_max 25.13
_diffrn_reflns_theta_min 3.41
_exptl_absorpt_coefficient_mu 0.129
_exptl_absorpt_correction_T_max 0.910
_exptl_absorpt_correction_T_min 0.876
_exptl_absorpt_correction_type analytical
_exptl_absorpt_process_details 'Oxford Diffraction, CrysAlis 1.171.30'
_exptl_crystal_colour colorless
_exptl_crystal_density_diffrn 1.109
_exptl_crystal_density_method 'not measured'
_exptl_crystal_description block
_exptl_crystal_F_000 1368
_exptl_crystal_size_max 0.10
_exptl_crystal_size_mid 0.10
_exptl_crystal_size_min 0.10
_refine_diff_density_max 0.191
_refine_diff_density_min -0.120
_refine_diff_density_rms 0.028
_refine_ls_extinction_method none
_refine_ls_goodness_of_fit_ref 1.051
_refine_ls_hydrogen_treatment constr
_refine_ls_matrix_type full
_refine_ls_number_parameters 86
_refine_ls_number_reflns 1306
_refine_ls_number_restraints 1
_refine_ls_restrained_S_all 1.050
_refine_ls_R_factor_all 0.0337
_refine_ls_R_factor_gt 0.0270
_refine_ls_shift/su_max 0.000
_refine_ls_shift/su_mean 0.000
_refine_ls_structure_factor_coef Fsqd
_refine_ls_weighting_details 'calc w=1/[\s^2^(Fo^2^)+(0.0336P)^2^+1.3624P] where P=(Fo^2^+2Fc^2^)/3'
_refine_ls_weighting_scheme calc
_refine_ls_wR_factor_gt 0.0612
_refine_ls_wR_factor_ref 0.0643
_reflns_number_gt 1176
_reflns_number_total 1306
_reflns_threshold_expression >2sigma(I)
_cod_data_source_file b9nj00636b.txt
_cod_data_source_block star21
_cod_depositor_comments
;
The following automatic conversions were performed:

'_symmetry_cell_setting' value 'Trigonal' changed to 'trigonal'
according to /home/saulius/struct/CIF-dictionaries/cif_core.dic
dictionary named 'cif_core.dic' version 2.4.2 from 2011-04-26.

Automatic conversion script
Id: cif_fix_values 1891 2012-01-12 08:04:46Z andrius 
;
_cod_original_sg_symbol_Hall 'R 3 -2"c '
_cod_original_sg_symbol_H-M 'R 3 c'
_cod_database_code 7053411

loop_
_symmetry_equiv_pos_as_xyz
'x, y, z'
'-y, x-y, z'
'-x+y, -x, z'
'-y, -x, z+1/2'
'-x+y, y, z+1/2'
'x, x-y, z+1/2'
'x+2/3, y+1/3, z+1/3'
'-y+2/3, x-y+1/3, z+1/3'
'-x+y+2/3, -x+1/3, z+1/3'
'-y+2/3, -x+1/3, z+5/6'
'-x+y+2/3, y+1/3, z+5/6'
'x+2/3, x-y+1/3, z+5/6'
'x+1/3, y+2/3, z+2/3'
'-y+1/3, x-y+2/3, z+2/3'
'-x+y+1/3, -x+2/3, z+2/3'
'-y+1/3, -x+2/3, z+7/6'
'-x+y+1/3, y+2/3, z+7/6'
'x+1/3, x-y+2/3, z+7/6'

loop_
_atom_site_label
_atom_site_type_symbol
_atom_site_fract_x
_atom_site_fract_y
_atom_site_fract_z
_atom_site_U_iso_or_equiv
_atom_site_adp_type
_atom_site_occupancy
_atom_site_symmetry_multiplicity
_atom_site_calc_flag
_atom_site_refinement_flags
P1 P 0.3333 0.6667 0.09079(9) 0.02360(17) Uani 1 3 d S
N11 N 0.21807(7) 0.52372(7) 0.14594(14) 0.0231(3) Uani 1 1 d .
C11 C 0.24654(9) 0.60203(8) 0.18204(18) 0.0254(4) Uani 1 1 d .
H11A H 0.2565 0.6082 0.2794 0.030 Uiso 1 1 calc R
H11B H 0.2078 0.6155 0.1623 0.030 Uiso 1 1 calc R
C12 C 0.19024(10) 0.50759(10) 0.00882(18) 0.0278(4) Uani 1 1 d .
H12A H 0.2306 0.5402 -0.0537 0.033 Uiso 1 1 calc R
H12B H 0.1488 0.5181 -0.0016 0.033 Uiso 1 1 calc R
C13 C 0.16284(9) 0.42635(9) -0.02513(19) 0.0269(4) Uani 1 1 d .
H13A H 0.1453 0.4165 -0.1190 0.032 Uiso 1 1 calc R
H13B H 0.2044 0.4159 -0.0160 0.032 Uiso 1 1 calc R
N14 N 0.10168(8) 0.37726(8) 0.06451(16) 0.0264(3) Uani 1 1 d .
C15 C 0.12904(9) 0.39329(9) 0.20188(18) 0.0286(4) Uani 1 1 d .
H15A H 0.1699 0.3820 0.2131 0.034 Uiso 1 1 calc R
H15B H 0.0882 0.3609 0.2639 0.034 Uiso 1 1 calc R
C16 C 0.15731(9) 0.47426(9) 0.23648(19) 0.0265(4) Uani 1 1 d .
H16A H 0.1159 0.4850 0.2293 0.032 Uiso 1 1 calc R
H16B H 0.1756 0.4838 0.3300 0.032 Uiso 1 1 calc R
C17 C 0.07485(10) 0.29853(10) 0.0330(2) 0.0349(4) Uani 1 1 d .
H17A H 0.0418 0.2672 0.1061 0.042 Uiso 1 1 calc R
H17B H 0.1181 0.2905 0.0296 0.042 Uiso 1 1 calc R
C18 C 0.03282(12) 0.27289(11) -0.0980(2) 0.0462(6) Uani 1 1 d .
H18A H -0.0070 0.2854 -0.0995 0.069 Uiso 1 1 calc R
H18B H 0.0111 0.2188 -0.1067 0.069 Uiso 1 1 calc R
H18C H 0.0672 0.2979 -0.1724 0.069 Uiso 1 1 calc R

loop_
_atom_site_aniso_label
_atom_site_aniso_U_11
_atom_site_aniso_U_22
_atom_site_aniso_U_33
_atom_site_aniso_U_23
_atom_site_aniso_U_13
_atom_site_aniso_U_12
P1 0.0219(2) 0.0219(2) 0.0270(4) 0.000 0.000 0.01094(11)
N11 0.0229(7) 0.0202(7) 0.0240(8) -0.0003(6) 0.0012(6) 0.0092(6)
C11 0.0210(8) 0.0244(8) 0.0303(10) -0.0020(7) -0.0005(7) 0.0111(7)
C12 0.0299(9) 0.0260(9) 0.0256(10) 0.0026(8) 0.0007(8) 0.0125(8)
C13 0.0247(9) 0.0267(9) 0.0279(10) -0.0013(8) -0.0012(7) 0.0118(7)
N14 0.0222(7) 0.0226(7) 0.0317(9) 0.0002(6) -0.0023(6) 0.0092(6)
C15 0.0253(9) 0.0251(9) 0.0308(11) 0.0053(8) 0.0014(8) 0.0091(7)
C16 0.0244(9) 0.0296(9) 0.0250(10) 0.0029(8) 0.0028(8) 0.0131(8)
C17 0.0308(9) 0.0235(9) 0.0463(13) -0.0004(8) -0.0033(9) 0.0105(8)
C18 0.0470(12) 0.0274(10) 0.0583(16) -0.0121(10) -0.0168(11) 0.0142(9)

loop_
_atom_type_symbol
_atom_type_description
_atom_type_scat_dispersion_real
_atom_type_scat_dispersion_imag
_atom_type_scat_source
C C 0.0033 0.0016 'International Tables Vol C Tables 4.2.6.8 and 6.1.1.4'
H H 0.0000 0.0000 'International Tables Vol C Tables 4.2.6.8 and 6.1.1.4'
N N 0.0061 0.0033 'International Tables Vol C Tables 4.2.6.8 and 6.1.1.4'
P P 0.1023 0.0942 'International Tables Vol C Tables 4.2.6.8 and 6.1.1.4'

loop_
_geom_angle_atom_site_label_1
_geom_angle_atom_site_label_2
_geom_angle_atom_site_label_3
_geom_angle
_geom_angle_site_symmetry_1
_geom_angle_site_symmetry_3
C11 P1 C11 97.91(8) 2_665 .
C11 P1 C11 97.91(8) 2_665 3_565
C11 P1 C11 97.91(8) . 3_565
C12 N11 C11 112.25(13) . .
C12 N11 C16 108.47(14) . .
C11 N11 C16 110.45(13) . .
N11 C11 P1 112.64(12) . .
N11 C11 H11A 109.1 . .
P1 C11 H11A 109.1 . .
N11 C11 H11B 109.1 . .
P1 C11 H11B 109.1 . .
H11A C11 H11B 107.8 . .
N11 C12 C13 110.43(14) . .
N11 C12 H12A 109.6 . .
C13 C12 H12A 109.6 . .
N11 C12 H12B 109.6 . .
C13 C12 H12B 109.6 . .
H12A C12 H12B 108.1 . .
N14 C13 C12 110.19(14) . .
N14 C13 H13A 109.6 . .
C12 C13 H13A 109.6 . .
N14 C13 H13B 109.6 . .
C12 C13 H13B 109.6 . .
H13A C13 H13B 108.1 . .
C15 N14 C13 108.38(13) . .
C15 N14 C17 110.05(14) . .
C13 N14 C17 110.71(15) . .
N14 C15 C16 110.99(14) . .
N14 C15 H15A 109.4 . .
C16 C15 H15A 109.4 . .
N14 C15 H15B 109.4 . .
C16 C15 H15B 109.4 . .
H15A C15 H15B 108.0 . .
N11 C16 C15 110.66(14) . .
N11 C16 H16A 109.5 . .
C15 C16 H16A 109.5 . .
N11 C16 H16B 109.5 . .
C15 C16 H16B 109.5 . .
H16A C16 H16B 108.1 . .
N14 C17 C18 114.02(17) . .
N14 C17 H17A 108.7 . .
C18 C17 H17A 108.7 . .
N14 C17 H17B 108.7 . .
C18 C17 H17B 108.7 . .
H17A C17 H17B 107.6 . .
C17 C18 H18A 109.5 . .
C17 C18 H18B 109.5 . .
H18A C18 H18B 109.5 . .
C17 C18 H18C 109.5 . .
H18A C18 H18C 109.5 . .
H18B C18 H18C 109.5 . .

loop_
_geom_bond_atom_site_label_1
_geom_bond_atom_site_label_2
_geom_bond_distance
_geom_bond_site_symmetry_2
P1 C11 1.8558(17) 2_665
P1 C11 1.8558(17) .
P1 C11 1.8558(17) 3_565
N11 C12 1.459(2) .
N11 C11 1.466(2) .
N11 C16 1.470(2) .
C11 H11A 0.9900 .
C11 H11B 0.9900 .
C12 C13 1.520(2) .
C12 H12A 0.9900 .
C12 H12B 0.9900 .
C13 N14 1.466(2) .
C13 H13A 0.9900 .
C13 H13B 0.9900 .
N14 C15 1.459(2) .
N14 C17 1.469(2) .
C15 C16 1.513(2) .
C15 H15A 0.9900 .
C15 H15B 0.9900 .
C16 H16A 0.9900 .
C16 H16B 0.9900 .
C17 C18 1.513(3) .
C17 H17A 0.9900 .
C17 H17B 0.9900 .
C18 H18A 0.9800 .
C18 H18B 0.9800 .
C18 H18C 0.9800 .

loop_
_geom_torsion_atom_site_label_1
_geom_torsion_atom_site_label_2
_geom_torsion_atom_site_label_3
_geom_torsion_atom_site_label_4
_geom_torsion
_geom_torsion_site_symmetry_1
C12 N11 C11 P1 -68.46(16) .
C16 N11 C11 P1 170.36(11) .
C11 P1 C11 N11 -73.21(17) 2_665
C11 P1 C11 N11 -172.39(11) 3_565
C11 N11 C12 C13 178.82(13) .
C16 N11 C12 C13 -58.87(17) .
N11 C12 C13 N14 60.67(19) .
C12 C13 N14 C15 -59.04(18) .
C12 C13 N14 C17 -179.83(14) .
C13 N14 C15 C16 58.56(17) .
C17 N14 C15 C16 179.76(14) .
C12 N11 C16 C15 58.04(17) .
C11 N11 C16 C15 -178.55(14) .
N14 C15 C16 N11 -59.14(18) .
C15 N14 C17 C18 169.62(16) .
C13 N14 C17 C18 -70.6(2) .
